data_4080342
loop_
_publ_author_name
'Monreal, Marisa J.'
'Wright, Robert J.'
'Morris, David E.'
'Scott, Brian L.'
'Golden, Jeffery T.'
'Power, Philip P.'
'Kiplinger, Jaqueline L.'

_publ_section_title
;
 Thorium(IV) and Uranium(IV) Halide Complexes Supported by Bulky
 \b-Diketiminate Ligands
;
_journal_issue 5
_journal_name_full Organometallics
_journal_page_first 1423
_journal_paper_doi 10.1021/om3010965
_journal_volume 32
_journal_year 2013
_chemical_formula_sum 'C43 H69 Br3 N2 O2 Th'
_chemical_formula_weight 1117.77
_chemical_name_systematic
; 
 ? 
;
_space_group_IT_number 15
_symmetry_cell_setting monoclinic
_symmetry_space_group_name_Hall '-C 2yc'
_symmetry_space_group_name_H-M 'C 1 2/c 1'
_atom_sites_solution_hydrogens geom
_atom_sites_solution_primary direct
_atom_sites_solution_secondary difmap
_audit_creation_method SHELXL-97
_cell_angle_alpha 90.00
_cell_angle_beta 115.181(3)
_cell_angle_gamma 90.00
_cell_formula_units_Z 8
_cell_length_a 25.940(5)
_cell_length_b 21.300(4)
_cell_length_c 17.171(3)
_cell_measurement_temperature 141(2)
_cell_volume 8586(3)
_computing_cell_refinement 'SAINT 4.05 (Bruker, 1996)'
_computing_data_collection 'SMART 4.210 (Bruker, 1996)'
_computing_data_reduction 'SAINT 4.05 (Bruker, 1996)'
_computing_molecular_graphics 'SHELXTL 6.10 (Bruker, 2001)'
_computing_publication_material 'SHELXTL 6.10 (Bruker, 2001)'
_computing_structure_refinement 'SHELXL-97 (Sheldrick, 1997)'
_computing_structure_solution 'SHELXS-97 (Sheldrick, 1997)'
_diffrn_ambient_temperature 141(2)
_diffrn_measured_fraction_theta_full 1.000
_diffrn_measured_fraction_theta_max 0.902
_diffrn_measurement_device_type 'Bruker SMART 1k CCD'
_diffrn_measurement_method '\f scans'
_diffrn_radiation_monochromator graphite
_diffrn_radiation_source 'fine-focus sealed tube'
_diffrn_radiation_type MoK\a
_diffrn_radiation_wavelength 0.71073
_diffrn_reflns_av_R_equivalents 0.0323
_diffrn_reflns_av_sigmaI/netI 0.0363
_diffrn_reflns_limit_h_max 34
_diffrn_reflns_limit_h_min -29
_diffrn_reflns_limit_k_max 28
_diffrn_reflns_limit_k_min -28
_diffrn_reflns_limit_l_max 22
_diffrn_reflns_limit_l_min -22
_diffrn_reflns_number 31042
_diffrn_reflns_theta_full 25.00
_diffrn_reflns_theta_max 28.41
_diffrn_reflns_theta_min 1.29
_diffrn_standards_decay_% 0
_diffrn_standards_interval_count 0
_diffrn_standards_interval_time 0
_diffrn_standards_number 0
_exptl_absorpt_coefficient_mu 6.303
_exptl_absorpt_correction_T_max 0.5184
_exptl_absorpt_correction_T_min 0.2713
_exptl_absorpt_correction_type multi-scan
_exptl_absorpt_process_details 'SADABS 2.03 (Sheldrick, 2001)'
_exptl_crystal_colour colorless
_exptl_crystal_density_diffrn 1.729
_exptl_crystal_density_method 'not measured'
_exptl_crystal_description irregular
_exptl_crystal_F_000 4416
_exptl_crystal_size_max 0.28
_exptl_crystal_size_mid 0.14
_exptl_crystal_size_min 0.12
_platon_squeeze_details
;
;
_refine_diff_density_max 1.697
_refine_diff_density_min -1.211
_refine_diff_density_rms 0.126
_refine_ls_extinction_method none
_refine_ls_goodness_of_fit_ref 1.019
_refine_ls_hydrogen_treatment mixed
_refine_ls_matrix_type full
_refine_ls_number_parameters 418
_refine_ls_number_reflns 9742
_refine_ls_number_restraints 0
_refine_ls_restrained_S_all 1.019
_refine_ls_R_factor_all 0.0498
_refine_ls_R_factor_gt 0.0347
_refine_ls_shift/su_max 0.002
_refine_ls_shift/su_mean 0.000
_refine_ls_structure_factor_coef Fsqd
_refine_ls_weighting_details 'calc w=1/[\s^2^(Fo^2^)+(0.0556P)^2^+0.0000P] where P=(Fo^2^+2Fc^2^)/3'
_refine_ls_weighting_scheme calc
_refine_ls_wR_factor_gt 0.0826
_refine_ls_wR_factor_ref 0.0876
_reflns_number_gt 7854
_reflns_number_total 9742
_reflns_threshold_expression >2sigma(I)
_cod_data_source_file om3010965_si_002.cif
_cod_data_source_block ccd797s
_cod_original_sg_symbol_H-M 'C 2/c'
_cod_database_code 4080342

loop_
_symmetry_equiv_pos_as_xyz
'x, y, z'
'-x, y, -z+1/2'
'x+1/2, y+1/2, z'
'-x+1/2, y+1/2, -z+1/2'
'-x, -y, -z'
'x, -y, z-1/2'
'-x+1/2, -y+1/2, -z'
'x+1/2, -y+1/2, z-1/2'

loop_
_atom_site_label
_atom_site_type_symbol
_atom_site_fract_x
_atom_site_fract_y
_atom_site_fract_z
_atom_site_U_iso_or_equiv
_atom_site_adp_type
_atom_site_occupancy
_atom_site_symmetry_multiplicity
_atom_site_calc_flag
_atom_site_refinement_flags
O1 O 0.30111(13) 0.25917(15) 0.86425(19) 0.0296(7) Uani 1 1 d .
Th1 Th 0.211820(6) 0.314230(7) 0.762359(9) 0.02230(6) Uani 1 1 d .
Br1 Br 0.22330(2) 0.38645(2) 0.90993(3) 0.03666(12) Uani 1 1 d .
Br2 Br 0.15544(2) 0.22699(3) 0.82598(3) 0.04286(14) Uani 1 1 d .
Br3 Br 0.22896(2) 0.22391(2) 0.65714(3) 0.03461(12) Uani 1 1 d .
N1 N 0.14549(15) 0.35276(17) 0.6273(2) 0.0231(7) Uani 1 1 d .
N2 N 0.27700(14) 0.39446(17) 0.7412(2) 0.0224(7) Uani 1 1 d .
C1 C 0.13952(18) 0.4109(2) 0.6577(3) 0.0249(9) Uani 1 1 d .
C2 C 0.18757(19) 0.4446(2) 0.7088(3) 0.0257(9) Uani 1 1 d .
H2 H 0.180(3) 0.477(3) 0.733(4) 0.080 Uiso 1 1 d .
C3 C 0.24760(18) 0.4467(2) 0.7213(3) 0.0250(9) Uani 1 1 d .
C4 C 0.2675(2) 0.5133(2) 0.7130(3) 0.0325(10) Uani 1 1 d .
C5 C 0.2621(3) 0.5562(3) 0.7817(4) 0.0471(13) Uani 1 1 d .
H5A H 0.2866 0.5409 0.8381 0.071 Uiso 1 1 calc R
H5B H 0.2234 0.5561 0.7747 0.071 Uiso 1 1 calc R
H5C H 0.2731 0.5982 0.7751 0.071 Uiso 1 1 calc R
C6 C 0.2277(2) 0.5387(2) 0.6237(4) 0.0455(13) Uani 1 1 d .
H6A H 0.2303 0.5125 0.5801 0.068 Uiso 1 1 calc R
H6B H 0.2387 0.5808 0.6175 0.068 Uiso 1 1 calc R
H6C H 0.1892 0.5387 0.6178 0.068 Uiso 1 1 calc R
C7 C 0.3285(2) 0.5205(2) 0.7189(3) 0.0395(11) Uani 1 1 d .
H7A H 0.3556 0.5051 0.7736 0.059 Uiso 1 1 calc R
H7B H 0.3360 0.5640 0.7133 0.059 Uiso 1 1 calc R
H7C H 0.3317 0.4969 0.6736 0.059 Uiso 1 1 calc R
C8 C 0.0815(2) 0.4348(2) 0.6538(3) 0.0346(11) Uani 1 1 d .
C9 C 0.0738(2) 0.4027(4) 0.7272(4) 0.0618(19) Uani 1 1 d .
H9A H 0.0736 0.3580 0.7199 0.093 Uiso 1 1 calc R
H9B H 0.0384 0.4157 0.7271 0.093 Uiso 1 1 calc R
H9C H 0.1046 0.4142 0.7809 0.093 Uiso 1 1 calc R
C10 C 0.0290(2) 0.4200(3) 0.5687(3) 0.0407(12) Uani 1 1 d .
H10A H 0.0334 0.4399 0.5217 0.061 Uiso 1 1 calc R
H10B H -0.0047 0.4356 0.5719 0.061 Uiso 1 1 calc R
H10C H 0.0259 0.3755 0.5596 0.061 Uiso 1 1 calc R
C11 C 0.0817(2) 0.5067(3) 0.6669(4) 0.0621(18) Uani 1 1 d .
H11A H 0.0866 0.5276 0.6209 0.093 Uiso 1 1 calc R
H11B H 0.1125 0.5177 0.7208 0.093 Uiso 1 1 calc R
H11C H 0.0462 0.5193 0.6670 0.093 Uiso 1 1 calc R
C12 C 0.10667(18) 0.3315(2) 0.5423(3) 0.0263(9) Uani 1 1 d .
C13 C 0.0713(2) 0.2785(2) 0.5299(3) 0.0312(10) Uani 1 1 d .
C14 C 0.0312(2) 0.2640(3) 0.4473(3) 0.0406(12) Uani 1 1 d .
H14 H 0.0075 0.2295 0.4395 0.049 Uiso 1 1 calc R
C15 C 0.0253(2) 0.2990(3) 0.3769(3) 0.0457(14) Uani 1 1 d .
H15 H -0.0032 0.2897 0.3227 0.055 Uiso 1 1 calc R
C16 C 0.0621(2) 0.3478(3) 0.3879(3) 0.0422(13) Uani 1 1 d .
H16 H 0.0593 0.3703 0.3398 0.051 Uiso 1 1 calc R
C17 C 0.1039(2) 0.3652(2) 0.4693(3) 0.0321(10) Uani 1 1 d .
C18 C 0.1436(2) 0.4185(2) 0.4735(3) 0.0364(11) Uani 1 1 d .
H18 H 0.1716 0.4231 0.5335 0.044 Uiso 1 1 calc R
C19 C 0.1759(2) 0.4034(3) 0.4188(3) 0.0487(14) Uani 1 1 d .
H19A H 0.2009 0.4376 0.4221 0.073 Uiso 1 1 calc R
H19B H 0.1492 0.3972 0.3600 0.073 Uiso 1 1 calc R
H19C H 0.1980 0.3658 0.4400 0.073 Uiso 1 1 calc R
C20 C 0.1118(2) 0.4808(3) 0.4446(3) 0.0483(14) Uani 1 1 d .
H20A H 0.1383 0.5133 0.4478 0.072 Uiso 1 1 calc R
H20B H 0.0938 0.4913 0.4815 0.072 Uiso 1 1 calc R
H20C H 0.0835 0.4770 0.3864 0.072 Uiso 1 1 calc R
C21 C 0.0725(2) 0.2369(2) 0.6019(3) 0.0365(11) Uani 1 1 d .
H21 H 0.1038 0.2515 0.6552 0.044 Uiso 1 1 calc R
C22 C 0.0847(3) 0.1676(3) 0.5892(4) 0.0488(14) Uani 1 1 d .
H22A H 0.0848 0.1429 0.6360 0.073 Uiso 1 1 calc R
H22B H 0.1212 0.1644 0.5877 0.073 Uiso 1 1 calc R
H22C H 0.0557 0.1523 0.5359 0.073 Uiso 1 1 calc R
C23 C 0.0173(2) 0.2413(3) 0.6145(4) 0.0529(15) Uani 1 1 d .
H23A H 0.0201 0.2143 0.6609 0.079 Uiso 1 1 calc R
H23B H -0.0144 0.2285 0.5626 0.079 Uiso 1 1 calc R
H23C H 0.0118 0.2838 0.6278 0.079 Uiso 1 1 calc R
C24 C 0.33768(18) 0.3882(2) 0.7655(3) 0.0256(9) Uani 1 1 d .
C25 C 0.35621(19) 0.3611(2) 0.7075(3) 0.0275(9) Uani 1 1 d .
C26 C 0.4139(2) 0.3502(3) 0.7355(3) 0.0404(12) Uani 1 1 d .
H26 H 0.4265 0.3316 0.6978 0.049 Uiso 1 1 calc R
C27 C 0.4529(2) 0.3657(3) 0.8160(4) 0.0458(13) Uani 1 1 d .
H27 H 0.4915 0.3587 0.8322 0.055 Uiso 1 1 calc R
C28 C 0.4345(2) 0.3921(2) 0.8735(3) 0.0390(12) Uani 1 1 d .
H28 H 0.4611 0.4022 0.9287 0.047 Uiso 1 1 calc R
C29 C 0.37710(19) 0.4038(2) 0.8505(3) 0.0303(10) Uani 1 1 d .
C30 C 0.3619(2) 0.4316(2) 0.9192(3) 0.0371(11) Uani 1 1 d .
H30 H 0.3211 0.4415 0.8929 0.045 Uiso 1 1 calc R
C31 C 0.3732(2) 0.3858(3) 0.9926(3) 0.0457(13) Uani 1 1 d .
H31A H 0.3629 0.4049 1.0346 0.069 Uiso 1 1 calc R
H31B H 0.4130 0.3752 1.0189 0.069 Uiso 1 1 calc R
H31C H 0.3510 0.3485 0.9706 0.069 Uiso 1 1 calc R
C32 C 0.3952(3) 0.4930(3) 0.9581(4) 0.0542(15) Uani 1 1 d .
H32A H 0.3888 0.5227 0.9128 0.081 Uiso 1 1 calc R
H32B H 0.4352 0.4839 0.9872 0.081 Uiso 1 1 calc R
H32C H 0.3823 0.5104 0.9982 0.081 Uiso 1 1 calc R
C33 C 0.3167(2) 0.3449(2) 0.6146(3) 0.0332(10) Uani 1 1 d .
H33 H 0.2774 0.3450 0.6083 0.040 Uiso 1 1 calc R
C34 C 0.3300(3) 0.2800(3) 0.5892(4) 0.0458(13) Uani 1 1 d .
H34A H 0.3043 0.2713 0.5306 0.069 Uiso 1 1 calc R
H34B H 0.3254 0.2487 0.6261 0.069 Uiso 1 1 calc R
H34C H 0.3684 0.2793 0.5951 0.069 Uiso 1 1 calc R
C35 C 0.3224(3) 0.3943(3) 0.5532(3) 0.0491(14) Uani 1 1 d .
H35A H 0.2971 0.3838 0.4949 0.074 Uiso 1 1 calc R
H35B H 0.3609 0.3949 0.5592 0.074 Uiso 1 1 calc R
H35C H 0.3126 0.4349 0.5671 0.074 Uiso 1 1 calc R
C36 C 0.3044(2) 0.2277(3) 0.9428(3) 0.0365(11) Uani 1 1 d .
H36A H 0.2743 0.1968 0.9286 0.044 Uiso 1 1 calc R
H36B H 0.3007 0.2581 0.9823 0.044 Uiso 1 1 calc R
C37 C 0.3613(2) 0.1970(3) 0.9819(4) 0.0537(16) Uani 1 1 d .
H37A H 0.3895 0.2246 1.0230 0.064 Uiso 1 1 calc R
H37B H 0.3599 0.1582 1.0106 0.064 Uiso 1 1 calc R
C38 C 0.3743(2) 0.1844(3) 0.9050(4) 0.0500(14) Uani 1 1 d .
H38A H 0.3554 0.1466 0.8749 0.060 Uiso 1 1 calc R
H38B H 0.4149 0.1805 0.9224 0.060 Uiso 1 1 calc R
C39 C 0.3509(2) 0.2413(3) 0.8505(3) 0.0374(11) Uani 1 1 d .
H39A H 0.3788 0.2749 0.8680 0.045 Uiso 1 1 calc R
H39B H 0.3401 0.2318 0.7903 0.045 Uiso 1 1 calc R

loop_
_atom_site_aniso_label
_atom_site_aniso_U_11
_atom_site_aniso_U_22
_atom_site_aniso_U_33
_atom_site_aniso_U_23
_atom_site_aniso_U_13
_atom_site_aniso_U_12
O1 0.0302(17) 0.0316(18) 0.0266(15) 0.0085(13) 0.0118(13) 0.0054(14)
Th1 0.02444(9) 0.02239(9) 0.01964(8) 0.00195(6) 0.00898(6) 0.00131(7)
Br1 0.0431(3) 0.0418(3) 0.0280(2) -0.00587(19) 0.0180(2) 0.0005(2)
Br2 0.0414(3) 0.0541(3) 0.0305(2) 0.0072(2) 0.0128(2) -0.0159(2)
Br3 0.0459(3) 0.0270(2) 0.0337(2) -0.00474(18) 0.0196(2) 0.0004(2)
N1 0.0236(18) 0.0210(19) 0.0225(16) 0.0015(14) 0.0076(14) 0.0004(15)
N2 0.0217(18) 0.0189(18) 0.0255(17) -0.0016(13) 0.0088(14) -0.0026(14)
C1 0.025(2) 0.026(2) 0.024(2) 0.0052(17) 0.0101(17) 0.0067(18)
C2 0.029(2) 0.024(2) 0.023(2) -0.0011(17) 0.0102(17) 0.0039(19)
C3 0.027(2) 0.023(2) 0.0232(19) -0.0057(16) 0.0091(17) 0.0016(18)
C4 0.037(3) 0.020(2) 0.038(2) 0.0014(19) 0.014(2) -0.001(2)
C5 0.056(3) 0.026(3) 0.060(3) -0.013(2) 0.025(3) -0.002(3)
C6 0.047(3) 0.027(3) 0.058(3) 0.014(2) 0.017(3) 0.008(2)
C7 0.036(3) 0.027(3) 0.053(3) 0.002(2) 0.018(2) -0.003(2)
C8 0.025(2) 0.040(3) 0.038(2) -0.002(2) 0.0127(19) 0.008(2)
C9 0.037(3) 0.106(6) 0.052(3) 0.014(3) 0.027(3) 0.019(3)
C10 0.025(2) 0.047(3) 0.045(3) -0.002(2) 0.009(2) 0.010(2)
C11 0.034(3) 0.052(4) 0.095(5) -0.025(3) 0.022(3) 0.013(3)
C12 0.024(2) 0.026(2) 0.025(2) 0.0009(17) 0.0066(17) 0.0049(18)
C13 0.027(2) 0.032(3) 0.030(2) -0.0023(19) 0.0071(19) -0.001(2)
C14 0.036(3) 0.045(3) 0.032(2) -0.008(2) 0.006(2) -0.005(2)
C15 0.043(3) 0.054(4) 0.026(2) -0.009(2) 0.000(2) -0.006(3)
C16 0.044(3) 0.054(4) 0.022(2) 0.006(2) 0.007(2) 0.001(3)
C17 0.030(2) 0.036(3) 0.026(2) -0.0006(19) 0.0082(18) 0.004(2)
C18 0.043(3) 0.040(3) 0.026(2) 0.007(2) 0.014(2) 0.003(2)
C19 0.053(3) 0.055(4) 0.045(3) 0.002(3) 0.028(3) 0.000(3)
C20 0.052(3) 0.040(3) 0.051(3) 0.012(2) 0.020(3) 0.010(3)
C21 0.037(3) 0.033(3) 0.035(2) 0.001(2) 0.011(2) -0.008(2)
C22 0.049(3) 0.030(3) 0.057(3) 0.002(2) 0.013(3) -0.005(3)
C23 0.050(4) 0.049(4) 0.063(4) 0.002(3) 0.027(3) -0.009(3)
C24 0.024(2) 0.021(2) 0.032(2) 0.0050(17) 0.0118(18) 0.0018(18)
C25 0.030(2) 0.021(2) 0.036(2) 0.0076(18) 0.0182(19) 0.0039(19)
C26 0.039(3) 0.039(3) 0.053(3) 0.007(2) 0.028(2) 0.007(2)
C27 0.029(3) 0.054(4) 0.056(3) 0.013(3) 0.019(2) 0.010(3)
C28 0.029(2) 0.035(3) 0.044(3) 0.007(2) 0.007(2) 0.001(2)
C29 0.030(2) 0.023(2) 0.035(2) 0.0034(18) 0.0108(19) 0.001(2)
C30 0.033(3) 0.038(3) 0.035(2) -0.006(2) 0.010(2) 0.000(2)
C31 0.052(3) 0.050(3) 0.030(2) -0.005(2) 0.012(2) 0.000(3)
C32 0.057(4) 0.044(3) 0.050(3) -0.011(3) 0.012(3) -0.007(3)
C33 0.037(3) 0.033(3) 0.036(2) -0.004(2) 0.021(2) 0.002(2)
C34 0.059(4) 0.042(3) 0.051(3) -0.002(2) 0.038(3) 0.004(3)
C35 0.056(4) 0.050(4) 0.045(3) 0.009(3) 0.026(3) 0.007(3)
C36 0.033(3) 0.047(3) 0.026(2) 0.011(2) 0.0096(19) 0.005(2)
C37 0.036(3) 0.067(4) 0.051(3) 0.031(3) 0.011(3) 0.010(3)
C38 0.036(3) 0.043(3) 0.073(4) 0.016(3) 0.025(3) 0.011(3)
C39 0.033(3) 0.042(3) 0.038(3) 0.006(2) 0.016(2) 0.009(2)

loop_
_atom_type_symbol
_atom_type_description
_atom_type_scat_dispersion_real
_atom_type_scat_dispersion_imag
_atom_type_scat_source
C C 0.0033 0.0016 'International Tables Vol C Tables 4.2.6.8 and 6.1.1.4'
H H 0.0000 0.0000 'International Tables Vol C Tables 4.2.6.8 and 6.1.1.4'
N N 0.0061 0.0033 'International Tables Vol C Tables 4.2.6.8 and 6.1.1.4'
Br Br -0.2901 2.4595 'International Tables Vol C Tables 4.2.6.8 and 6.1.1.4'
Th Th -7.2400 8.8979 'International Tables Vol C Tables 4.2.6.8 and 6.1.1.4'
O O 0.0106 0.0060 'International Tables Vol C Tables 4.2.6.8 and 6.1.1.4'

loop_
_geom_angle_atom_site_label_1
_geom_angle_atom_site_label_2
_geom_angle_atom_site_label_3
_geom_angle
C39 O1 C36 108.6(3)
C39 O1 Th1 128.6(2)
C36 O1 Th1 121.6(3)
N1 Th1 O1 155.57(11)
N1 Th1 N2 82.94(11)
O1 Th1 N2 86.63(11)
N1 Th1 Br3 81.66(9)
O1 Th1 Br3 77.11(7)
N2 Th1 Br3 94.13(8)
N1 Th1 C1 28.80(12)
O1 Th1 C1 159.70(12)
N2 Th1 C1 73.90(12)
Br3 Th1 C1 109.39(9)
N1 Th1 Br2 108.85(9)
O1 Th1 Br2 84.29(7)
N2 Th1 Br2 167.13(7)
Br3 Th1 Br2 92.72(2)
C1 Th1 Br2 113.90(9)
N1 Th1 Br1 115.97(9)
O1 Th1 Br1 85.24(7)
N2 Th1 Br1 86.57(8)
Br3 Th1 Br1 162.259(16)
C1 Th1 Br1 87.86(9)
Br2 Th1 Br1 83.607(19)
N1 Th1 C2 52.46(12)
O1 Th1 C2 132.45(12)
N2 Th1 C2 51.63(12)
Br3 Th1 C2 121.61(8)
C1 Th1 C2 27.73(12)
Br2 Th1 C2 131.72(9)
Br1 Th1 C2 72.21(8)
C1 N1 C12 121.4(3)
C1 N1 Th1 95.3(2)
C12 N1 Th1 141.4(3)
C3 N2 C24 126.4(4)
C3 N2 Th1 105.1(3)
C24 N2 Th1 127.1(3)
C2 C1 N1 119.4(4)
C2 C1 C8 116.8(4)
N1 C1 C8 122.5(4)
C2 C1 Th1 78.5(3)
N1 C1 Th1 55.9(2)
C8 C1 Th1 128.7(3)
C1 C2 C3 135.9(4)
C1 C2 Th1 73.8(3)
C3 C2 Th1 84.9(3)
N2 C3 C2 118.2(4)
N2 C3 C4 128.8(4)
C2 C3 C4 112.9(4)
C5 C4 C6 108.2(4)
C5 C4 C3 109.4(4)
C6 C4 C3 107.9(4)
C5 C4 C7 108.2(4)
C6 C4 C7 105.4(4)
C3 C4 C7 117.4(4)
C9 C8 C11 108.5(5)
C9 C8 C1 106.4(4)
C11 C8 C1 111.8(4)
C9 C8 C10 108.6(5)
C11 C8 C10 106.6(4)
C1 C8 C10 114.7(4)
C13 C12 C17 119.0(4)
C13 C12 N1 122.0(4)
C17 C12 N1 119.0(4)
C14 C13 C12 119.1(4)
C14 C13 C21 116.8(4)
C12 C13 C21 124.0(4)
C15 C14 C13 122.2(5)
C14 C15 C16 118.7(5)
C15 C16 C17 122.3(5)
C16 C17 C12 118.2(5)
C16 C17 C18 117.8(4)
C12 C17 C18 124.0(4)
C17 C18 C20 112.0(4)
C17 C18 C19 110.5(4)
C20 C18 C19 110.0(4)
C13 C21 C23 112.4(4)
C13 C21 C22 112.3(4)
C23 C21 C22 109.6(4)
C25 C24 C29 120.8(4)
C25 C24 N2 119.5(4)
C29 C24 N2 119.5(4)
C26 C25 C24 118.1(4)
C26 C25 C33 118.1(4)
C24 C25 C33 123.8(4)
C27 C26 C25 122.6(5)
C26 C27 C28 119.3(5)
C27 C28 C29 121.5(5)
C28 C29 C24 117.8(4)
C28 C29 C30 116.8(4)
C24 C29 C30 125.4(4)
C31 C30 C29 111.8(4)
C31 C30 C32 108.0(4)
C29 C30 C32 112.5(4)
C25 C33 C34 111.8(4)
C25 C33 C35 110.2(4)
C34 C33 C35 108.9(4)
O1 C36 C37 105.8(4)
C38 C37 C36 103.3(4)
C37 C38 C39 102.7(5)
O1 C39 C38 105.2(4)

loop_
_geom_bond_atom_site_label_1
_geom_bond_atom_site_label_2
_geom_bond_distance
O1 C39 1.458(6)
O1 C36 1.476(5)
O1 Th1 2.520(3)
Th1 N1 2.370(3)
Th1 N2 2.537(3)
Th1 Br3 2.8011(6)
Th1 C1 2.850(4)
Th1 Br2 2.8539(6)
Th1 Br1 2.8695(6)
Th1 C2 2.908(5)
N1 C1 1.379(6)
N1 C12 1.449(5)
N2 C3 1.310(6)
N2 C24 1.453(5)
C1 C2 1.381(6)
C1 C8 1.563(6)
C2 C3 1.479(6)
C3 C4 1.537(6)
C4 C5 1.545(7)
C4 C6 1.537(6)
C4 C7 1.549(7)
C8 C9 1.519(7)
C8 C11 1.547(8)
C8 C10 1.547(6)
C12 C13 1.413(7)
C12 C17 1.418(6)
C13 C14 1.390(6)
C13 C21 1.511(7)
C14 C15 1.372(8)
C15 C16 1.370(8)
C16 C17 1.406(6)
C17 C18 1.514(7)
C18 C20 1.529(7)
C18 C19 1.538(7)
C21 C23 1.540(7)
C21 C22 1.545(7)
C24 C25 1.400(6)
C24 C29 1.420(6)
C25 C26 1.383(7)
C25 C33 1.524(6)
C26 C27 1.361(7)
C27 C28 1.385(7)
C28 C29 1.390(7)
C29 C30 1.516(6)
C30 C31 1.519(7)
C30 C32 1.552(7)
C33 C34 1.531(7)
C33 C35 1.541(7)
C36 C37 1.488(7)
C37 C38 1.520(8)
C38 C39 1.493(7)

loop_
_platon_squeeze_void_nr
_platon_squeeze_void_average_x
_platon_squeeze_void_average_y
_platon_squeeze_void_average_z
_platon_squeeze_void_volume
_platon_squeeze_void_count_electrons
_platon_squeeze_void_content
1 0.500 0.451 0.250 142 66 '2 thf '
2 0.000 0.951 0.250 142 66 '2 thf '
3 0.000 0.049 0.750 142 66 '2 thf '
4 0.500 0.549 0.750 142 66 '2 thf '
